data_7047098
loop_
_publ_author_name
'Pasi\'nska, K'
'Piecha-Bisiorek, A'
'Kinzhybalo, V.'
'Ci\.zman, A'
'G\;agor, A'
'Pietraszko, A.'

_publ_section_title
;
 A paraelectric-ferroelectric phase transition of an organically templated
 zinc oxalate coordination polymer.
;
_journal_issue 33
_journal_name_full 'Dalton transactions (Cambridge, England : 2003)'
_journal_page_first 11308
_journal_page_last 11312
_journal_paper_doi 10.1039/c8dt02859a
_journal_volume 47
_journal_year 2018
_chemical_formula_moiety 'C8 O16 Zn2, 2(C6 H14 N2), 6(H2 O)'
_chemical_formula_sum 'C20 H40 N4 O22 Zn2'
_chemical_formula_weight 819.30
_space_group_crystal_system monoclinic
_space_group_IT_number 4
_space_group_name_Hall 'P 2yb'
_space_group_name_H-M_alt 'P 1 21 1'
_symmetry_space_group_name_Hall 'P 2yb'
_symmetry_space_group_name_H-M 'P 1 21 1'
_atom_sites_solution_hydrogens mixed
_atom_sites_solution_primary direct
_audit_creation_date 2017-10-20
_audit_creation_method
;
Olex2 1.2
(compiled 2017.08.10 svn.r3458 for OlexSys, GUI svn.r5381)
;
_audit_update_record
;
2017-10-27 deposited with the CCDC.
2018-07-23 downloaded from the CCDC.
;
_cell_angle_alpha 90
_cell_angle_beta 91.38(3)
_cell_angle_gamma 90
_cell_formula_units_Z 2
_cell_length_a 9.404(3)
_cell_length_b 16.733(5)
_cell_length_c 9.803(3)
_cell_measurement_reflns_used 5292
_cell_measurement_temperature 190.00(10)
_cell_measurement_theta_max 28.4220
_cell_measurement_theta_min 2.9590
_cell_volume 1542.1(8)
_computing_cell_refinement 'CrysAlisPro 1.171.38.34a (Rigaku OD, 2015)'
_computing_data_collection 'CrysAlisPro 1.171.38.34a (Rigaku OD, 2015)'
_computing_data_reduction 'CrysAlisPro 1.171.38.34a (Rigaku OD, 2015)'
_computing_molecular_graphics 'Olex2 (Dolomanov et al., 2009)'
_computing_publication_material 'Olex2 (Dolomanov et al., 2009)'
_computing_structure_refinement 'ShelXL (Sheldrick, 2015)'
_computing_structure_solution 'ShelXS (Sheldrick, 2008)'
_diffrn_ambient_environment N~2~
_diffrn_ambient_temperature 190.00(10)
_diffrn_detector 'CCD plate'
_diffrn_detector_area_resol_mean 10.6249
_diffrn_detector_type Atlas
_diffrn_measured_fraction_theta_full 1.000
_diffrn_measured_fraction_theta_max 1.000
_diffrn_measurement_details
;
List of Runs (angles in degrees, time in seconds):

  # Type    Start    End  Width  t~exp~   \w     \q     \k     \f   Frames
#--------------------------------------------------------------------------
  1  \w    -64.00  43.00   1.00    9.17    --   12.31 -57.00  90.00  107
  2  \w    -69.00  47.00   1.00    9.17    --   12.31 -77.00  30.00  116
  3  \w    -25.00  30.00   1.00    9.17    --  -13.41 -99.00 -90.00   55
  4  \w     35.00  76.00   1.00    9.17    --   12.31 178.00 -30.00   41
;
_diffrn_measurement_device 'four-circle diffractometer'
_diffrn_measurement_device_type 'Xcalibur, Atlas'
_diffrn_measurement_method '\w scans'
_diffrn_orient_matrix_type 'CrysAlisPro convention (1999,Acta A55,543-557)'
_diffrn_orient_matrix_UB_11 0.0607616000
_diffrn_orient_matrix_UB_12 -0.0247127000
_diffrn_orient_matrix_UB_13 -0.0063923000
_diffrn_orient_matrix_UB_21 -0.0443488000
_diffrn_orient_matrix_UB_22 -0.0342917000
_diffrn_orient_matrix_UB_23 -0.0023056000
_diffrn_orient_matrix_UB_31 -0.0057896000
_diffrn_orient_matrix_UB_32 0.0032956000
_diffrn_orient_matrix_UB_33 -0.0720416000
_diffrn_radiation_monochromator graphite
_diffrn_radiation_probe x-ray
_diffrn_radiation_type MoK\a
_diffrn_radiation_wavelength 0.71073
_diffrn_reflns_av_R_equivalents 0.0278
_diffrn_reflns_av_unetI/netI 0.0434
_diffrn_reflns_Laue_measured_fraction_full 1.000
_diffrn_reflns_Laue_measured_fraction_max 1.000
_diffrn_reflns_limit_h_max 11
_diffrn_reflns_limit_h_min -11
_diffrn_reflns_limit_k_max 20
_diffrn_reflns_limit_k_min -20
_diffrn_reflns_limit_l_max 12
_diffrn_reflns_limit_l_min -12
_diffrn_reflns_number 12000
_diffrn_reflns_point_group_measured_fraction_full 1.000
_diffrn_reflns_point_group_measured_fraction_max 1.000
_diffrn_reflns_theta_full 25.994
_diffrn_reflns_theta_max 25.994
_diffrn_reflns_theta_min 2.078
_diffrn_source 'fine-focus sealed X-ray tube'
_diffrn_source_type 'Enhance (Mo) X-ray Source'
_exptl_absorpt_coefficient_mu 1.656
_exptl_absorpt_correction_T_max 0.838
_exptl_absorpt_correction_T_min 0.712
_exptl_absorpt_correction_type analytical
_exptl_absorpt_process_details
;
CrysAlisPro 1.171.38.34a (Rigaku Oxford Diffraction, 2015)
Analytical numeric absorption correction using a multifaceted crystal
            model based on expressions derived by R.C. Clark & J.S. Reid.
(Clark, R. C. & Reid, J. S. (1995). Acta Cryst. A51, 887-897)
Empirical absorption correction using spherical harmonics,
 implemented in SCALE3 ABSPACK scaling algorithm.
;
_exptl_crystal_colour colourless
_exptl_crystal_density_diffrn 1.764
_exptl_crystal_description 'needle '
_exptl_crystal_F_000 848
_exptl_crystal_size_max 0.281
_exptl_crystal_size_mid 0.179
_exptl_crystal_size_min 0.133
_refine_diff_density_max 0.417
_refine_diff_density_min -0.422
_refine_diff_density_rms 0.101
_refine_ls_abs_structure_details
;
 Refined as an inversion twin.
;
_refine_ls_abs_structure_Flack 0.49(2)
_refine_ls_extinction_method none
_refine_ls_goodness_of_fit_ref 1.061
_refine_ls_hydrogen_treatment constr
_refine_ls_matrix_type full
_refine_ls_number_parameters 422
_refine_ls_number_reflns 5315
_refine_ls_number_restraints 1
_refine_ls_restrained_S_all 1.060
_refine_ls_R_factor_all 0.0460
_refine_ls_R_factor_gt 0.0333
_refine_ls_shift/su_max 0.001
_refine_ls_shift/su_mean 0.000
_refine_ls_structure_factor_coef Fsqd
_refine_ls_weighting_details 'w=1/[\s^2^(Fo^2^)+(0.0250P)^2^+0.6780P] where P=(Fo^2^+2Fc^2^)/3'
_refine_ls_weighting_scheme calc
_refine_ls_wR_factor_gt 0.0659
_refine_ls_wR_factor_ref 0.0703
_reflns_Friedel_coverage 0.930
_reflns_Friedel_fraction_full 1.000
_reflns_Friedel_fraction_max 1.000
_reflns_number_gt 4528
_reflns_number_total 5315
_reflns_threshold_expression 'I > 2\s(I)'
_cod_data_source_file c8dt02859a2.cif
_cod_data_source_block DZnOH_190K
_cod_depositor_comments 'Adding full bibliography for 7047095--7047114.cif.'
_cod_database_code 7047098
_shelx_shelxl_version_number 2014/7
_chemical_oxdiff_formula 'C20 H40 N4 O22 Zn2'
_shelx_space_group_comment
;
The symmetry employed for this shelxl refinement is uniquely defined
by the following loop, which should always be used as a source of
symmetry information in preference to the above space-group names.
They are only intended as comments.
;
_reflns_odcompleteness_completeness 99.97
_reflns_odcompleteness_iscentric 1
_reflns_odcompleteness_theta 26.32
_olex2_refinement_description
;
1. Twinned data refinement
 Scales: 0.51(2)
 0.49(2)
2. Fixed Uiso
 At 1.2 times of:
  All C(H,H) groups, All N(H) groups
 At 1.5 times of:
  All O(H,H) groups
3.a Free rotating group:
 O9A(H9AC,H9AD), O10A(H10E,H10F), O11A(H11A,H11B), O9B(H9BC,H9BD), O10B(H10G,
 H10H), O11B(H11C,H11D), O7B(O8B,O3B,O4B,C2B,C3B,O1B,O6B,C1B,O2B,O5B,C4B)
3.b Ternary CH refined with riding coordinates:
 N1A(H1A), N2A(H2A), N1B(H1B), N2B(H2B)
3.c Secondary CH2 refined with riding coordinates:
 C5A(H5AA,H5AB), C6A(H6AA,H6AB), C7A(H7AA,H7AB), C8A(H8AA,H8AB), C9A(H9AA,
 H9AB), C10A(H10A,H10B), C5B(H5BA,H5BB), C6B(H6BA,H6BB), C7B(H7BA,H7BB),
 C8B(H8BA,H8BB), C9B(H9BA,H9BB), C10B(H10C,H10D)
;
_olex2_submission_special_instructions 'No special instructions were received'
_oxdiff_exptl_absorpt_empirical_details
;
Empirical correction (ABSPACK) includes:
- Absorption correction using spherical harmonics
- Frame scaling
;
_oxdiff_exptl_absorpt_empirical_full_max 1.050
_oxdiff_exptl_absorpt_empirical_full_min 0.967

loop_
_space_group_symop_operation_xyz
'x, y, z'
'-x, y+1/2, -z'

loop_
_atom_site_label
_atom_site_type_symbol
_atom_site_fract_x
_atom_site_fract_y
_atom_site_fract_z
_atom_site_U_iso_or_equiv
_atom_site_adp_type
_atom_site_occupancy
_atom_site_site_symmetry_order
_atom_site_calc_flag
_atom_site_refinement_flags_posn
Zn1A Zn 0.34897(9) 0.54641(4) 0.99752(7) 0.0187(3) Uani 1 1 d .
N1A N 0.1336(7) 0.8286(6) 0.9728(6) 0.0212(18) Uani 1 1 d .
H1A H 0.2210 0.8606 0.9728 0.025 Uiso 1 1 calc R
N2A N -0.0871(7) 0.7477(5) 0.9752(6) 0.0238(18) Uani 1 1 d .
H2A H -0.1749 0.7163 0.9765 0.029 Uiso 1 1 calc R
C5A C 0.0255(10) 0.6999(7) 0.9036(8) 0.028(2) Uani 1 1 d .
H5AA H -0.0109 0.6806 0.8162 0.034 Uiso 1 1 calc R
H5AB H 0.0548 0.6544 0.9588 0.034 Uiso 1 1 calc R
C6A C 0.1514(9) 0.7570(6) 0.8836(8) 0.022(2) Uani 1 1 d .
H6AA H 0.2399 0.7301 0.9073 0.027 Uiso 1 1 calc R
H6AB H 0.1546 0.7734 0.7888 0.027 Uiso 1 1 calc R
C7A C 0.0143(9) 0.8775(7) 0.9211(8) 0.029(2) Uani 1 1 d .
H7AA H 0.0392 0.9024 0.8356 0.035 Uiso 1 1 calc R
H7AB H -0.0066 0.9193 0.9861 0.035 Uiso 1 1 calc R
C8A C -0.1160(10) 0.8240(7) 0.8992(9) 0.025(2) Uani 1 1 d .
H8AA H -0.2001 0.8499 0.9338 0.031 Uiso 1 1 calc R
H8AB H -0.1316 0.8132 0.8028 0.031 Uiso 1 1 calc R
C9A C 0.1074(11) 0.8005(7) 1.1141(9) 0.035(2) Uani 1 1 d .
H9AA H 0.1161 0.8447 1.1776 0.042 Uiso 1 1 calc R
H9AB H 0.1769 0.7601 1.1404 0.042 Uiso 1 1 calc R
C10A C -0.0414(10) 0.7656(7) 1.1182(8) 0.032(2) Uani 1 1 d .
H10A H -0.0411 0.7171 1.1724 0.039 Uiso 1 1 calc R
H10B H -0.1060 0.8035 1.1585 0.039 Uiso 1 1 calc R
O9A O 0.6932(7) 0.4184(5) 1.2376(7) 0.047(2) Uani 1 1 d .
H9AC H 0.6046 0.4259 1.2218 0.071 Uiso 1 1 d G
H9AD H 0.7316 0.4624 1.2636 0.071 Uiso 1 1 d G
O10A O 0.4089(7) 0.8603(5) 1.0598(8) 0.0390(19) Uani 1 1 d .
H10E H 0.4457 0.9069 1.0639 0.058 Uiso 1 1 d G
H10F H 0.4723 0.8253 1.0784 0.058 Uiso 1 1 d G
O11A O 0.9414(8) 0.4969(5) 0.8340(7) 0.0470(19) Uani 1 1 d .
H11A H 0.9409 0.4929 0.7476 0.070 Uiso 1 1 d G
H11B H 0.8765 0.5294 0.8573 0.070 Uiso 1 1 d G
O2A O 0.2965(4) 0.4429(3) 0.8897(4) 0.0193(13) Uani 1 1 d .
O5A O 0.2200(4) 0.4047(3) 0.6822(4) 0.0207(15) Uani 1 1 d .
C4A C 0.2536(5) 0.4565(4) 0.7689(5) 0.0175(18) Uani 1 1 d .
O6A O 0.0937(4) 0.5264(3) 1.3230(4) 0.0205(16) Uani 1 1 d .
O1A O 0.1722(4) 0.5592(3) 1.1179(4) 0.0242(16) Uani 1 1 d .
C1A C 0.1836(6) 0.5251(3) 1.2329(5) 0.018(2) Uani 1 1 d .
O3A O 0.5629(4) 0.5369(3) 0.9448(4) 0.0227(15) Uani 1 1 d .
O4A O 0.4210(4) 0.6597(3) 1.0569(4) 0.0197(13) Uani 1 1 d .
O8A O 0.7643(5) 0.6068(3) 0.9612(6) 0.0379(13) Uani 1 1 d .
O7A O 0.6139(5) 0.7359(3) 1.0342(6) 0.0382(15) Uani 1 1 d .
C2A C 0.6337(7) 0.5984(4) 0.9749(6) 0.0232(19) Uani 1 1 d .
C3A C 0.5481(6) 0.6718(4) 1.0252(6) 0.023(2) Uani 1 1 d .
Zn1B Zn 0.15251(9) 0.45478(4) 0.49532(7) 0.0191(3) Uani 1 1 d .
N1B N 0.3696(7) 0.1768(6) 0.5120(6) 0.0236(18) Uani 1 1 d .
H1B H 0.2822 0.1453 0.5025 0.028 Uiso 1 1 calc R
N2B N 0.5925(7) 0.2559(5) 0.5350(6) 0.0206(17) Uani 1 1 d .
H2B H 0.6796 0.2877 0.5443 0.025 Uiso 1 1 calc R
C5B C 0.4732(9) 0.3002(6) 0.5963(8) 0.024(2) Uani 1 1 d .
H5BA H 0.4502 0.3468 0.5414 0.029 Uiso 1 1 calc R
H5BB H 0.5007 0.3181 0.6873 0.029 Uiso 1 1 calc R
C6B C 0.3436(9) 0.2460(7) 0.6035(9) 0.030(2) Uani 1 1 d .
H6BA H 0.3309 0.2278 0.6964 0.036 Uiso 1 1 calc R
H6BB H 0.2586 0.2745 0.5737 0.036 Uiso 1 1 calc R
C7B C 0.4877(9) 0.1241(6) 0.5732(8) 0.023(2) Uani 1 1 d .
H7BA H 0.4557 0.0983 0.6556 0.028 Uiso 1 1 calc R
H7BB H 0.5141 0.0831 0.5086 0.028 Uiso 1 1 calc R
C8B C 0.6139(11) 0.1784(7) 0.6056(10) 0.030(3) Uani 1 1 d .
H8BA H 0.6224 0.1869 0.7033 0.036 Uiso 1 1 calc R
H8BB H 0.7009 0.1535 0.5755 0.036 Uiso 1 1 calc R
C9B C 0.4117(11) 0.2051(7) 0.3746(8) 0.034(3) Uani 1 1 d .
H9BA H 0.3447 0.2449 0.3408 0.041 Uiso 1 1 calc R
H9BB H 0.4117 0.1607 0.3109 0.041 Uiso 1 1 calc R
C10B C 0.5602(10) 0.2412(7) 0.3874(8) 0.030(2) Uani 1 1 d .
H10C H 0.6296 0.2047 0.3504 0.036 Uiso 1 1 calc R
H10D H 0.5640 0.2910 0.3370 0.036 Uiso 1 1 calc R
O9B O -0.1882(7) 0.5810(5) 0.2634(7) 0.045(2) Uani 1 1 d .
H9BC H -0.1953 0.5814 0.1770 0.068 Uiso 1 1 d G
H9BD H -0.1041 0.5673 0.2880 0.068 Uiso 1 1 d G
O10B O 0.1040(7) 0.1390(5) 0.4293(7) 0.0362(18) Uani 1 1 d .
H10G H 0.0813 0.0903 0.4440 0.054 Uiso 1 1 d G
H10H H 0.0441 0.1699 0.4664 0.054 Uiso 1 1 d G
O11B O -0.4227(8) 0.5059(6) 0.6641(6) 0.052(2) Uani 1 1 d .
H11C H -0.3656 0.4751 0.6228 0.078 Uiso 1 1 d G
H11D H -0.3990 0.5079 0.7482 0.078 Uiso 1 1 d G
O7B O -0.0996(3) 0.25777(16) 0.4777(3) 0.0398(17) Uani 1 1 d .
O8B O -0.2445(2) 0.3827(2) 0.5867(3) 0.0376(15) Uani 1 1 d G
O3B O -0.06003(18) 0.46237(15) 0.5489(2) 0.0217(15) Uani 1 1 d G
O4B O 0.0765(2) 0.34284(14) 0.4281(2) 0.0249(15) Uani 1 1 d G
C2B C -0.1247(2) 0.39585(16) 0.5434(2) 0.0197(18) Uani 1 1 d G
C3B C -0.0426(2) 0.32533(15) 0.4768(2) 0.022(2) Uani 1 1 d G
O1B O 0.3299(2) 0.44006(18) 0.3746(2) 0.0220(16) Uani 1 1 d G
O6B O 0.4147(3) 0.4772(2) 0.1724(2) 0.0247(17) Uani 1 1 d G
C1B C 0.3208(3) 0.4759(2) 0.2642(2) 0.017(2) Uani 1 1 d G
O2B O 0.2132(2) 0.55834(15) 0.6004(2) 0.0207(14) Uani 1 1 d G
O5B O 0.2810(3) 0.5969(2) 0.8112(3) 0.0196(15) Uani 1 1 d G
C4B C 0.2472(2) 0.54522(18) 0.7233(2) 0.0169(18) Uani 1 1 d G

loop_
_atom_site_aniso_label
_atom_site_aniso_U_11
_atom_site_aniso_U_22
_atom_site_aniso_U_33
_atom_site_aniso_U_23
_atom_site_aniso_U_13
_atom_site_aniso_U_12
Zn1A 0.0194(5) 0.0191(6) 0.0175(4) -0.0004(4) 0.0013(4) -0.0010(5)
N1A 0.019(4) 0.020(5) 0.025(3) 0.006(3) 0.002(3) -0.002(3)
N2A 0.014(3) 0.026(5) 0.031(4) 0.003(3) 0.003(3) -0.003(4)
C5A 0.031(6) 0.025(7) 0.029(5) -0.010(4) 0.003(4) 0.002(5)
C6A 0.024(4) 0.014(5) 0.029(4) -0.011(4) 0.005(3) 0.003(4)
C7A 0.027(5) 0.034(7) 0.027(4) 0.003(4) 0.004(4) 0.006(5)
C8A 0.023(5) 0.028(7) 0.026(5) 0.005(4) 0.004(4) 0.005(5)
C9A 0.043(5) 0.036(6) 0.026(5) 0.001(4) -0.006(4) -0.003(4)
C10A 0.041(5) 0.036(6) 0.019(4) 0.001(4) 0.004(3) 0.004(5)
O9A 0.036(4) 0.045(6) 0.060(4) 0.000(4) -0.005(4) 0.001(4)
O10A 0.023(3) 0.025(5) 0.069(4) -0.003(4) -0.011(3) -0.009(3)
O11A 0.061(4) 0.040(5) 0.040(3) -0.001(4) 0.008(3) 0.012(4)
O2A 0.024(3) 0.018(4) 0.016(2) 0.002(3) 0.001(2) -0.003(3)
O5A 0.024(3) 0.016(4) 0.023(3) -0.003(3) 0.000(2) -0.002(3)
C4A 0.011(4) 0.023(5) 0.018(3) 0.002(5) 0.004(3) 0.001(5)
O6A 0.017(3) 0.027(4) 0.018(3) 0.002(2) 0.002(2) -0.001(3)
O1A 0.023(3) 0.029(5) 0.020(3) 0.003(3) 0.000(2) 0.005(3)
C1A 0.017(4) 0.020(6) 0.018(4) -0.007(4) 0.000(3) -0.004(4)
O3A 0.025(3) 0.019(4) 0.024(3) -0.002(3) 0.002(2) -0.006(3)
O4A 0.019(3) 0.018(4) 0.022(2) -0.007(2) 0.000(2) 0.001(3)
O8A 0.020(2) 0.032(3) 0.062(3) -0.018(2) 0.014(2) -0.005(2)
O7A 0.030(3) 0.020(3) 0.065(4) -0.012(3) 0.009(3) -0.006(3)
C2A 0.036(5) 0.023(5) 0.011(3) 0.001(3) 0.005(3) -0.001(4)
C3A 0.016(5) 0.026(6) 0.027(4) -0.001(4) 0.000(3) -0.001(4)
Zn1B 0.0191(5) 0.0202(6) 0.0181(4) 0.0005(4) 0.0031(4) -0.0003(5)
N1B 0.023(4) 0.015(4) 0.033(4) -0.006(3) -0.005(3) -0.005(3)
N2B 0.021(4) 0.019(4) 0.022(3) -0.002(3) -0.001(3) -0.002(4)
C5B 0.016(5) 0.018(6) 0.038(5) -0.008(4) 0.001(4) 0.000(5)
C6B 0.024(5) 0.028(6) 0.040(5) 0.002(4) 0.009(4) 0.003(5)
C7B 0.028(5) 0.008(5) 0.034(4) 0.004(4) 0.005(4) 0.004(4)
C8B 0.023(6) 0.035(7) 0.033(5) 0.008(5) -0.002(4) 0.011(6)
C9B 0.051(6) 0.034(6) 0.016(4) -0.001(4) -0.008(4) -0.001(5)
C10B 0.042(5) 0.029(5) 0.020(4) 0.007(4) 0.009(3) 0.001(4)
O9B 0.031(4) 0.052(6) 0.052(4) 0.003(4) -0.009(3) 0.015(4)
O10B 0.033(3) 0.030(5) 0.046(4) -0.001(3) 0.000(3) -0.005(3)
O11B 0.076(5) 0.052(5) 0.028(3) -0.002(4) -0.002(3) 0.038(4)
O7B 0.028(3) 0.023(4) 0.069(4) -0.007(3) 0.016(3) -0.005(3)
O8B 0.022(3) 0.028(3) 0.064(3) -0.011(3) 0.018(2) -0.006(2)
O3B 0.017(3) 0.022(4) 0.026(3) -0.005(3) 0.008(2) 0.002(3)
O4B 0.023(3) 0.028(4) 0.024(3) -0.003(3) 0.007(2) -0.005(3)
C2B 0.017(4) 0.020(4) 0.022(3) 0.003(3) -0.001(3) 0.000(3)
C3B 0.028(5) 0.024(6) 0.013(4) -0.004(3) -0.004(3) -0.002(5)
O1B 0.020(3) 0.031(5) 0.016(2) 0.007(3) 0.004(2) 0.003(3)
O6B 0.018(3) 0.037(5) 0.019(3) 0.007(3) 0.005(2) 0.005(3)
C1B 0.016(4) 0.014(6) 0.022(4) 0.001(3) -0.001(3) -0.005(4)
O2B 0.029(3) 0.016(4) 0.017(2) 0.001(3) -0.002(2) -0.001(3)
O5B 0.030(4) 0.014(4) 0.014(3) 0.000(2) -0.003(2) 0.001(3)
C4B 0.016(4) 0.014(5) 0.021(3) 0.001(4) 0.007(3) -0.002(5)

loop_
_atom_type_symbol
_atom_type_description
_atom_type_scat_dispersion_real
_atom_type_scat_dispersion_imag
_atom_type_scat_source
C C 0.0033 0.0016 'International Tables Vol C Tables 4.2.6.8 and 6.1.1.4'
H H 0.0000 0.0000 'International Tables Vol C Tables 4.2.6.8 and 6.1.1.4'
N N 0.0061 0.0033 'International Tables Vol C Tables 4.2.6.8 and 6.1.1.4'
O O 0.0106 0.0060 'International Tables Vol C Tables 4.2.6.8 and 6.1.1.4'
Zn Zn 0.2839 1.4301 'International Tables Vol C Tables 4.2.6.8 and 6.1.1.4'

loop_
_exptl_crystal_face_index_h
_exptl_crystal_face_index_k
_exptl_crystal_face_index_l
_exptl_crystal_face_perp_dist
1 -1 0 0.0594
1 1 0 0.0721
0 2 -1 0.1119
0 -1 0 0.0594
-1 1 0 0.0827
-1 5 -3 0.1212
-1 -1 0 0.0984
0 1 0 0.0739
0 1 -5 0.1727
0 -1 5 0.0918
0 -5 -2 0.1196

loop_
_geom_angle_atom_site_label_1
_geom_angle_atom_site_label_2
_geom_angle_atom_site_label_3
_geom_angle
_geom_angle_site_symmetry_3
O2A Zn1A O3A 91.65(16) .
O2A Zn1A O4A 165.15(16) .
O2A Zn1A O6B 91.0(2) 1_556
O2A Zn1A O5B 80.19(12) .
O1A Zn1A O2A 101.01(17) .
O1A Zn1A O3A 159.46(17) .
O1A Zn1A O4A 90.42(16) .
O1A Zn1A O6B 79.7(2) 1_556
O1A Zn1A O5B 102.86(15) .
O3A Zn1A O6B 84.06(19) 1_556
O3A Zn1A O5B 95.14(13) .
O4A Zn1A O3A 80.26(15) .
O4A Zn1A O6B 100.45(19) 1_556
O4A Zn1A O5B 88.11(14) .
O5B Zn1A O6B 171.1(2) 1_556
C6A N1A H1A 109.3 .
C7A N1A H1A 109.3 .
C7A N1A C6A 109.8(7) .
C7A N1A C9A 110.8(7) .
C9A N1A H1A 109.3 .
C9A N1A C6A 108.3(8) .
C5A N2A H2A 108.7 .
C8A N2A H2A 108.7 .
C8A N2A C5A 109.9(7) .
C10A N2A H2A 108.7 .
C10A N2A C5A 110.7(7) .
C10A N2A C8A 110.0(8) .
N2A C5A H5AA 110.5 .
N2A C5A H5AB 110.5 .
N2A C5A C6A 106.2(8) .
H5AA C5A H5AB 108.7 .
C6A C5A H5AA 110.5 .
C6A C5A H5AB 110.5 .
N1A C6A C5A 109.1(6) .
N1A C6A H6AA 109.9 .
N1A C6A H6AB 109.9 .
C5A C6A H6AA 109.9 .
C5A C6A H6AB 109.9 .
H6AA C6A H6AB 108.3 .
N1A C7A H7AA 109.9 .
N1A C7A H7AB 109.9 .
N1A C7A C8A 109.1(9) .
H7AA C7A H7AB 108.3 .
C8A C7A H7AA 109.9 .
C8A C7A H7AB 109.9 .
N2A C8A C7A 107.0(7) .
N2A C8A H8AA 110.3 .
N2A C8A H8AB 110.3 .
C7A C8A H8AA 110.3 .
C7A C8A H8AB 110.3 .
H8AA C8A H8AB 108.6 .
N1A C9A H9AA 110.0 .
N1A C9A H9AB 110.0 .
N1A C9A C10A 108.6(7) .
H9AA C9A H9AB 108.3 .
C10A C9A H9AA 110.0 .
C10A C9A H9AB 110.0 .
N2A C10A C9A 107.4(6) .
N2A C10A H10A 110.2 .
N2A C10A H10B 110.2 .
C9A C10A H10A 110.2 .
C9A C10A H10B 110.2 .
H10A C10A H10B 108.5 .
H9AC O9A H9AD 109.3 .
H10E O10A H10F 109.7 .
H11A O11A H11B 109.2 .
C4A O2A Zn1A 113.1(4) .
C4A O5A Zn1B 112.5(3) .
O2A C4A C4B 116.9(4) .
O5A C4A O2A 125.6(5) .
O5A C4A C4B 117.5(4) .
C1A O6A Zn1B 112.8(3) 1_556
C1A O1A Zn1A 114.1(3) .
O6A C1A O1A 125.7(5) .
O6A C1A C1B 116.5(4) 1_556
O1A C1A C1B 117.8(4) 1_556
C2A O3A Zn1A 112.7(4) .
C3A O4A Zn1A 112.4(4) .
O3A C2A C3A 116.5(5) .
O8A C2A O3A 125.8(6) .
O8A C2A C3A 117.6(5) .
O4A C3A C2A 116.9(5) .
O7A C3A O4A 126.7(6) .
O7A C3A C2A 116.4(5) .
O5A Zn1B O6A 169.32(18) 1_554
O5A Zn1B O4B 90.64(13) .
O3B Zn1B O5A 94.35(12) .
O3B Zn1B O6A 86.19(12) 1_554
O3B Zn1B O4B 79.20(8) .
O3B Zn1B O2B 94.44(9) .
O4B Zn1B O6A 99.93(13) 1_554
O1B Zn1B O5A 102.67(13) .
O1B Zn1B O6A 79.19(11) 1_554
O1B Zn1B O3B 159.57(11) .
O1B Zn1B O4B 89.27(9) .
O1B Zn1B O2B 99.52(9) .
O2B Zn1B O5A 80.06(12) .
O2B Zn1B O6A 89.26(15) 1_554
O2B Zn1B O4B 168.37(10) .
C6B N1B H1B 109.0 .
C6B N1B C7B 109.9(7) .
C6B N1B C9B 110.4(8) .
C7B N1B H1B 109.0 .
C9B N1B H1B 109.0 .
C9B N1B C7B 109.4(7) .
C5B N2B H2B 109.2 .
C5B N2B C10B 109.7(7) .
C8B N2B H2B 109.2 .
C8B N2B C5B 110.1(7) .
C8B N2B C10B 109.3(8) .
C10B N2B H2B 109.2 .
N2B C5B H5BA 109.8 .
N2B C5B H5BB 109.8 .
N2B C5B C6B 109.6(8) .
H5BA C5B H5BB 108.2 .
C6B C5B H5BA 109.8 .
C6B C5B H5BB 109.8 .
N1B C6B C5B 107.0(6) .
N1B C6B H6BA 110.3 .
N1B C6B H6BB 110.3 .
C5B C6B H6BA 110.3 .
C5B C6B H6BB 110.3 .
H6BA C6B H6BB 108.6 .
N1B C7B H7BA 110.3 .
N1B C7B H7BB 110.3 .
H7BA C7B H7BB 108.6 .
C8B C7B N1B 107.0(8) .
C8B C7B H7BA 110.3 .
C8B C7B H7BB 110.3 .
N2B C8B C7B 109.2(7) .
N2B C8B H8BA 109.8 .
N2B C8B H8BB 109.8 .
C7B C8B H8BA 109.8 .
C7B C8B H8BB 109.8 .
H8BA C8B H8BB 108.3 .
N1B C9B H9BA 110.0 .
N1B C9B H9BB 110.0 .
N1B C9B C10B 108.3(7) .
H9BA C9B H9BB 108.4 .
C10B C9B H9BA 110.0 .
C10B C9B H9BB 110.0 .
N2B C10B C9B 108.1(6) .
N2B C10B H10C 110.1 .
N2B C10B H10D 110.1 .
C9B C10B H10C 110.1 .
C9B C10B H10D 110.1 .
H10C C10B H10D 108.4 .
H9BC O9B H9BD 109.5 .
H10G O10B H10H 109.7 .
H11C O11B H11D 109.3 .
C2B O3B Zn1B 113.45(7) .
C3B O4B Zn1B 112.7 .
O8B C2B O3B 125.6 .
O8B C2B C3B 118.3 .
O3B C2B C3B 116.0 .
O7B C3B O4B 126.6 .
O7B C3B C2B 117.6 .
O4B C3B C2B 115.8 .
C1B O1B Zn1B 113.57(6) .
C1B O6B Zn1A 112.43(11) 1_554
O1B C1B C1A 117.88(19) 1_554
O1B C1B O6B 126.2 .
O6B C1B C1A 115.94(19) 1_554
C4B O2B Zn1B 112.81(6) .
C4B O5B Zn1A 112.71(12) .
O2B C4B C4A 116.7(2) .
O5B C4B C4A 117.0(2) .
O5B C4B O2B 126.2 .

loop_
_geom_bond_atom_site_label_1
_geom_bond_atom_site_label_2
_geom_bond_distance
_geom_bond_site_symmetry_2
Zn1A O2A 2.082(4) .
Zn1A O1A 2.073(4) .
Zn1A O3A 2.095(4) .
Zn1A O4A 2.091(4) .
Zn1A O6B 2.147(4) 1_556
Zn1A O5B 2.099(4) .
N1A H1A 0.9800 .
N1A C6A 1.495(11) .
N1A C7A 1.468(12) .
N1A C9A 1.489(11) .
N2A H2A 0.9800 .
N2A C5A 1.513(10) .
N2A C8A 1.500(13) .
N2A C10A 1.486(10) .
C5A H5AA 0.9700 .
C5A H5AB 0.9700 .
C5A C6A 1.538(12) .
C6A H6AA 0.9700 .
C6A H6AB 0.9700 .
C7A H7AA 0.9700 .
C7A H7AB 0.9700 .
C7A C8A 1.528(14) .
C8A H8AA 0.9700 .
C8A H8AB 0.9700 .
C9A H9AA 0.9700 .
C9A H9AB 0.9700 .
C9A C10A 1.517(14) .
C10A H10A 0.9700 .
C10A H10B 0.9700 .
O9A H9AC 0.8530 .
O9A H9AD 0.8551 .
O10A H10E 0.8540 .
O10A H10F 0.8526 .
O11A H11A 0.8497 .
O11A H11B 0.8519 .
O2A C4A 1.263(6) .
O5A C4A 1.249(6) .
O5A Zn1B 2.099(5) .
C4A C4B 1.551(5) .
O6A C1A 1.237(6) .
O6A Zn1B 2.132(5) 1_556
O1A C1A 1.266(6) .
C1A C1B 1.554(9) 1_556
O3A C2A 1.257(7) .
O4A C3A 1.259(6) .
O8A C2A 1.247(7) .
O7A C3A 1.239(7) .
C2A C3A 1.556(8) .
Zn1B O6A 2.132(5) 1_554
Zn1B O3B 2.083(2) .
Zn1B O4B 2.105(3) .
Zn1B O1B 2.0826(19) .
Zn1B O2B 2.088(3) .
N1B H1B 0.9800 .
N1B C6B 1.488(12) .
N1B C7B 1.529(12) .
N1B C9B 1.490(10) .
N2B H2B 0.9800 .
N2B C5B 1.484(10) .
N2B C8B 1.481(14) .
N2B C10B 1.492(10) .
C5B H5BA 0.9700 .
C5B H5BB 0.9700 .
C5B C6B 1.522(12) .
C6B H6BA 0.9700 .
C6B H6BB 0.9700 .
C7B H7BA 0.9700 .
C7B H7BB 0.9700 .
C7B C8B 1.523(14) .
C8B H8BA 0.9700 .
C8B H8BB 0.9700 .
C9B H9BA 0.9700 .
C9B H9BB 0.9700 .
C9B C10B 1.524(14) .
C10B H10C 0.9700 .
C10B H10D 0.9700 .
O9B H9BC 0.8478 .
O9B H9BD 0.8530 .
O10B H10G 0.8554 .
O10B H10H 0.8527 .
O11B H11C 0.8538 .
O11B H11D 0.8491 .
O7B C3B 1.2511 .
O8B C2B 1.2325 .
O3B C2B 1.2691 .
O4B C3B 1.2631 .
C2B C3B 1.5618 .
O1B C1B 1.2395 .
O6B Zn1A 2.147(4) 1_554
O6B C1B 1.2759 .
C1B C1A 1.554(5) 1_554
O2B C4B 1.2584 .
O5B C4B 1.2563 .

loop_
_geom_hbond_atom_site_label_D
_geom_hbond_atom_site_label_H
_geom_hbond_atom_site_label_A
_geom_hbond_distance_DH
_geom_hbond_distance_HA
_geom_hbond_distance_DA
_geom_hbond_angle_DHA
_geom_hbond_site_symmetry_A
N1A H1A O9A 0.98 2.43 3.054(10) 120.8 2_657
N1A H1A O10A 0.98 1.94 2.758(9) 138.8 .
N2A H2A O8A 0.98 1.92 2.743(10) 139.4 1_455
N2A H2A O7A 0.98 2.10 2.892(8) 136.1 1_455
C6A H6AA O5B 0.97 2.45 3.035(10) 118.2 .
C7A H7AB O11A 0.97 2.26 3.144(13) 150.5 2_657
O9A H9AC O6B 0.85 2.03 2.857(9) 162.8 1_556
O9A H9AD O9B 0.86 2.12 2.948(6) 162.0 1_656
O10A H10E O3A 0.85 2.18 2.967(9) 153.6 2_657
O10A H10F O7A 0.85 2.06 2.853(10) 155.2 .
O11A H11A O3B 0.85 2.01 2.854(9) 169.7 1_655
O11A H11B O8A 0.85 1.97 2.794(9) 162.5 .
N1B H1B O10B 0.98 1.81 2.684(10) 146.7 .
N2B H2B O7B 0.98 2.25 2.963(7) 128.9 1_655
N2B H2B O8B 0.98 1.79 2.660(9) 146.5 1_655
C6B H6BB O5A 0.97 2.46 3.008(11) 115.8 .
C7B H7BB O11B 0.97 2.28 3.103(12) 141.9 2_546
O9B H9BC O8A 0.85 2.18 3.016(9) 167.8 1_454
O9B H9BD O6A 0.85 2.00 2.852(8) 172.4 1_554
O10B H10G O3B 0.86 2.15 2.992(9) 167.7 2_546
O10B H10H O7B 0.85 2.00 2.808(8) 157.4 .
O11B H11C O8B 0.85 1.96 2.774(8) 159.7 .
O11B H11D O3A 0.85 2.03 2.806(7) 152.0 1_455

loop_
_geom_torsion_atom_site_label_1
_geom_torsion_atom_site_label_2
_geom_torsion_atom_site_label_3
_geom_torsion_atom_site_label_4
_geom_torsion
_geom_torsion_site_symmetry_1
_geom_torsion_site_symmetry_4
Zn1A O2A C4A O5A 177.6(4) . .
Zn1A O2A C4A C4B -0.2(5) . .
Zn1A O1A C1A O6A 177.9(4) . .
Zn1A O1A C1A C1B -3.2(6) . 1_556
Zn1A O3A C2A O8A 176.0(6) . .
Zn1A O3A C2A C3A -8.0(6) . .
Zn1A O4A C3A O7A 171.8(5) . .
Zn1A O4A C3A C2A -10.8(6) . .
Zn1A O6B C1B C1A -1.4(2) 1_554 1_554
Zn1A O6B C1B O1B 179.19(13) 1_554 .
Zn1A O5B C4B C4A 3.1(2) . .
Zn1A O5B C4B O2B -174.35(11) . .
N1A C7A C8A N2A 15.9(9) . .
N1A C9A C10A N2A 18.4(12) . .
N2A C5A C6A N1A 15.2(9) . .
C5A N2A C8A C7A -71.0(9) . .
C5A N2A C10A C9A 50.3(11) . .
C6A N1A C7A C8A 50.9(8) . .
C6A N1A C9A C10A -72.1(10) . .
C7A N1A C6A C5A -70.0(9) . .
C7A N1A C9A C10A 48.4(12) . .
C8A N2A C5A C6A 51.9(9) . .
C8A N2A C10A C9A -71.4(10) . .
C9A N1A C6A C5A 51.2(9) . .
C9A N1A C7A C8A -68.7(10) . .
C10A N2A C5A C6A -69.8(9) . .
C10A N2A C8A C7A 51.2(9) . .
O2A C4A C4B O2B 175.6(3) . .
O2A C4A C4B O5B -2.1(5) . .
O5A C4A C4B O2B -2.4(5) . .
O5A C4A C4B O5B 179.9(3) . .
O3A C2A C3A O4A 13.4(8) . .
O3A C2A C3A O7A -168.9(6) . .
O8A C2A C3A O4A -170.3(6) . .
O8A C2A C3A O7A 7.4(9) . .
Zn1B O5A C4A O2A 179.3(4) . .
Zn1B O5A C4A C4B -2.9(5) . .
Zn1B O6A C1A O1A 176.5(4) 1_556 .
Zn1B O6A C1A C1B -2.5(5) 1_556 1_556
Zn1B O3B C2B O8B 170.03(6) . .
Zn1B O3B C2B C3B -9.32(6) . .
Zn1B O4B C3B O7B -164.60(6) . .
Zn1B O4B C3B C2B 14.77(6) . .
Zn1B O1B C1B C1A 0.1(2) . 1_554
Zn1B O1B C1B O6B 179.48(7) . .
Zn1B O2B C4B C4A 6.2(2) . .
Zn1B O2B C4B O5B -176.26(5) . .
N1B C7B C8B N2B -14.7(9) . .
N1B C9B C10B N2B -15.5(12) . .
N2B C5B C6B N1B -15.8(10) . .
C5B N2B C8B C7B 68.6(9) . .
C5B N2B C10B C9B -50.2(10) . .
C6B N1B C7B C8B -52.2(8) . .
C6B N1B C9B C10B 70.0(10) . .
C7B N1B C6B C5B 69.7(8) . .
C7B N1B C9B C10B -51.1(11) . .
C8B N2B C5B C6B -50.8(9) . .
C8B N2B C10B C9B 70.7(10) . .
C9B N1B C6B C5B -51.0(10) . .
C9B N1B C7B C8B 69.2(9) . .
C10B N2B C5B C6B 69.5(9) . .
C10B N2B C8B C7B -52.0(9) . .
O8B C2B C3B O7B -3.9 . .
O8B C2B C3B O4B 176.7 . .
O3B C2B C3B O7B 175.5 . .
O3B C2B C3B O4B -3.9 . .

loop_
_exptl_oxdiff_crystal_face_indexfrac_h
_exptl_oxdiff_crystal_face_indexfrac_k
_exptl_oxdiff_crystal_face_indexfrac_l
_exptl_oxdiff_crystal_face_x
_exptl_oxdiff_crystal_face_y
_exptl_oxdiff_crystal_face_z
1.0006 -1.0021 0.0042 0.0855 -0.0100 -0.0094
1.0008 1.0054 0.0009 0.0360 -0.0789 -0.0025
0.0025 2.0089 -1.0002 -0.0431 -0.0667 0.0787
-0.0001 -1.0038 0.0016 0.0248 0.0344 -0.0034
-1.0006 1.0021 -0.0042 -0.0855 0.0100 0.0094
-0.9873 5.0096 -3.0055 -0.1646 -0.1211 0.2387
-1.0008 -1.0054 -0.0009 -0.0360 0.0789 0.0025
0.0001 1.0038 -0.0016 -0.0248 -0.0344 0.0034
0.0216 0.9912 -4.9928 0.0087 -0.0234 0.3628
-0.0216 -0.9912 4.9928 -0.0087 0.0234 -0.3628
0.0081 -5.0238 -1.9882 0.1374 0.1765 0.1266

loop_
_twin_individual_id
_twin_individual_mass_fraction_refined
1 0.51(2)
2 0.49(2)
